data_1554514
loop_
_publ_author_name
'Xu, Weici'
'Li, Yuanzhen'
'Liu, Rui'
'Yang, Shuang'
'Liu, Jian'
'Fang, Xinqiang'

_publ_section_title
;
 Kinetic resolution of 2,2-disubstituted-1,3-diketones via carbene
 catalysis
;
_journal_issue 3
_journal_name_full 'Organic Chemistry Frontiers'
_journal_page_first 290
_journal_paper_doi 10.1039/C8QO01137K
_journal_volume 6
_journal_year 2019
_chemical_formula_sum 'C17 H20 O3'
_chemical_formula_weight 272.33
_space_group_crystal_system orthorhombic
_space_group_IT_number 19
_space_group_name_Hall 'P 2ac 2ab'
_space_group_name_H-M_alt 'P 21 21 21'
_atom_sites_solution_hydrogens geom
_audit_creation_method SHELXL-2016/6
_audit_update_record
;
2017-11-07 deposited with the CCDC.
2018-11-05 downloaded from the CCDC.
;
_cell_angle_alpha 90
_cell_angle_beta 90
_cell_angle_gamma 90
_cell_formula_units_Z 4
_cell_length_a 10.4344(2)
_cell_length_b 11.4942(2)
_cell_length_c 11.5277(2)
_cell_measurement_reflns_used 4762
_cell_measurement_temperature 288.3(1)
_cell_measurement_theta_max 73.2590
_cell_measurement_theta_min 5.3980
_cell_volume 1382.58(4)
_computing_cell_refinement 'CrysAlisPro 1.171.38.41 (Rigaku OD, 2015)'
_computing_data_collection 'CrysAlisPro 1.171.38.41 (Rigaku OD, 2015)'
_computing_data_reduction 'CrysAlisPro 1.171.38.41 (Rigaku OD, 2015)'
_computing_structure_refinement 'SHELXL-2016/6 (Sheldrick, 2016)'
_computing_structure_solution 'SHELXT 2014/5 (Sheldrick, 2014)'
_diffrn_ambient_temperature 288.3(1)
_diffrn_detector_area_resol_mean 10.5594
_diffrn_measured_fraction_theta_full 0.959
_diffrn_measured_fraction_theta_max 0.938
_diffrn_measurement_device_type 'SuperNova, Dual, Cu at zero, Atlas'
_diffrn_measurement_method '\w scans'
_diffrn_radiation_type CuK\a
_diffrn_radiation_wavelength 1.54184
_diffrn_reflns_av_R_equivalents 0.0227
_diffrn_reflns_av_unetI/netI 0.0279
_diffrn_reflns_Laue_measured_fraction_full 0.959
_diffrn_reflns_Laue_measured_fraction_max 0.938
_diffrn_reflns_limit_h_max 12
_diffrn_reflns_limit_h_min -8
_diffrn_reflns_limit_k_max 12
_diffrn_reflns_limit_k_min -13
_diffrn_reflns_limit_l_max 14
_diffrn_reflns_limit_l_min -13
_diffrn_reflns_number 6802
_diffrn_reflns_point_group_measured_fraction_full 0.936
_diffrn_reflns_point_group_measured_fraction_max 0.903
_diffrn_reflns_theta_full 67.684
_diffrn_reflns_theta_max 73.347
_diffrn_reflns_theta_min 5.435
_diffrn_source 'micro-focus sealed X-ray tube'
_exptl_absorpt_coefficient_mu 0.710
_exptl_absorpt_correction_T_max 1.00000
_exptl_absorpt_correction_T_min 0.51490
_exptl_absorpt_correction_type multi-scan
_exptl_absorpt_process_details
;
CrysAlisPro 1.171.38.41 (Rigaku Oxford Diffraction, 2015)
Empirical absorption correction using spherical harmonics,
 implemented in SCALE3 ABSPACK scaling algorithm.
;
_exptl_crystal_colour colorless
_exptl_crystal_density_diffrn 1.308
_exptl_crystal_description prism
_exptl_crystal_F_000 584
_exptl_crystal_size_max 0.300
_exptl_crystal_size_mid 0.250
_exptl_crystal_size_min 0.250
_refine_diff_density_max 0.248
_refine_diff_density_min -0.179
_refine_diff_density_rms 0.040
_refine_ls_abs_structure_details
;
 Flack x determined using 949 quotients [(I+)-(I-)]/[(I+)+(I-)]
 (Parsons, Flack and Wagner, Acta Cryst. B69 (2013) 249-259).
;
_refine_ls_abs_structure_Flack -0.03(9)
_refine_ls_extinction_method none
_refine_ls_goodness_of_fit_ref 1.062
_refine_ls_hydrogen_treatment constr
_refine_ls_matrix_type full
_refine_ls_number_parameters 184
_refine_ls_number_reflns 2513
_refine_ls_number_restraints 0
_refine_ls_restrained_S_all 1.062
_refine_ls_R_factor_all 0.0333
_refine_ls_R_factor_gt 0.0312
_refine_ls_shift/su_max 0.000
_refine_ls_shift/su_mean 0.000
_refine_ls_structure_factor_coef Fsqd
_refine_ls_weighting_details 'w=1/[\s^2^(Fo^2^)+(0.0475P)^2^+0.1468P] where P=(Fo^2^+2Fc^2^)/3'
_refine_ls_weighting_scheme calc
_refine_ls_wR_factor_gt 0.0783
_refine_ls_wR_factor_ref 0.0804
_reflns_Friedel_coverage 0.666
_reflns_Friedel_fraction_full 0.903
_reflns_Friedel_fraction_max 0.856
_reflns_number_gt 2419
_reflns_number_total 2513
_reflns_threshold_expression 'I > 2\s(I)'
_cod_data_source_file c8qo01137k2.cif
_cod_data_source_block Compound-1
_cod_database_code 1554514
_shelx_shelxl_version_number 2016/6
_shelx_space_group_comment
;
The symmetry employed for this shelxl refinement is uniquely defined
by the following loop, which should always be used as a source of
symmetry information in preference to the above space-group names.
They are only intended as comments.
;
_shelx_estimated_absorpt_t_min 0.815
_shelx_estimated_absorpt_t_max 0.843

loop_
_space_group_symop_operation_xyz
'x, y, z'
'-x+1/2, -y, z+1/2'
'x+1/2, -y+1/2, -z'
'-x, y+1/2, -z+1/2'

loop_
_atom_site_label
_atom_site_type_symbol
_atom_site_fract_x
_atom_site_fract_y
_atom_site_fract_z
_atom_site_U_iso_or_equiv
_atom_site_adp_type
_atom_site_occupancy
_atom_site_site_symmetry_order
_atom_site_calc_flag
_atom_site_refinement_flags_posn
_atom_site_refinement_flags_adp
O1 O 0.40902(13) 0.61107(12) 0.57198(11) 0.0172(3) Uani 1 1 d . .
O2 O 0.22841(14) 0.20278(13) 0.31468(11) 0.0199(3) Uani 1 1 d . .
O3 O 0.24937(13) 0.42911(12) 0.29281(10) 0.0156(3) Uani 1 1 d . .
H3 H 0.212716 0.378005 0.255897 0.019 Uiso 1 1 calc R U
C1 C 0.20095(19) 0.7539(2) 0.48458(17) 0.0199(5) Uani 1 1 d . .
H1A H 0.117629 0.780762 0.458595 0.024 Uiso 1 1 calc R U
H1B H 0.217024 0.763616 0.566889 0.024 Uiso 1 1 calc R U
C2 C 0.3107(2) 0.76787(19) 0.40422(18) 0.0201(5) Uani 1 1 d . .
H2A H 0.393560 0.786388 0.437666 0.024 Uiso 1 1 calc R U
H2B H 0.294223 0.803524 0.329436 0.024 Uiso 1 1 calc R U
C3 C 0.25774(19) 0.64738(19) 0.42511(16) 0.0164(4) Uani 1 1 d . .
H3A H 0.207939 0.611372 0.362606 0.020 Uiso 1 1 calc R U
C4 C 0.33526(17) 0.56946(19) 0.50061(14) 0.0133(4) Uani 1 1 d . .
C5 C 0.17057(18) 0.42406(19) 0.53695(16) 0.0154(4) Uani 1 1 d . .
H5A H 0.153343 0.343668 0.553251 0.023 Uiso 1 1 calc R U
H5B H 0.114626 0.450505 0.476325 0.023 Uiso 1 1 calc R U
H5C H 0.156268 0.469515 0.605607 0.023 Uiso 1 1 calc R U
C6 C 0.31161(17) 0.43778(18) 0.49772(14) 0.0128(4) Uani 1 1 d . .
C7 C 0.40173(17) 0.37926(18) 0.58494(15) 0.0137(4) Uani 1 1 d . .
H7A H 0.489469 0.398991 0.565283 0.016 Uiso 1 1 calc R U
H7B H 0.384340 0.410064 0.661675 0.016 Uiso 1 1 calc R U
C8 C 0.38879(18) 0.24860(18) 0.58830(16) 0.0137(4) Uani 1 1 d . .
C9 C 0.42702(18) 0.18754(18) 0.68738(16) 0.0155(4) Uani 1 1 d . .
H9 H 0.463915 0.227462 0.749095 0.019 Uiso 1 1 calc R U
C10 C 0.41048(18) 0.06829(19) 0.69446(16) 0.0175(4) Uani 1 1 d . .
H10 H 0.435522 0.028829 0.761148 0.021 Uiso 1 1 calc R U
C11 C 0.35680(19) 0.0073(2) 0.60279(16) 0.0178(4) Uani 1 1 d . .
H11 H 0.345863 -0.072869 0.608140 0.021 Uiso 1 1 calc R U
C12 C 0.31947(17) 0.06563(19) 0.50322(16) 0.0163(4) Uani 1 1 d . .
H12 H 0.283645 0.024760 0.441604 0.020 Uiso 1 1 calc R U
C13 C 0.33569(17) 0.18563(19) 0.49559(15) 0.0142(4) Uani 1 1 d . .
C14 C 0.29204(19) 0.24928(19) 0.39100(15) 0.0150(4) Uani 1 1 d . .
C15 C 0.33001(17) 0.37738(18) 0.37746(14) 0.0125(4) Uani 1 1 d . .
C16 C 0.46927(18) 0.37845(19) 0.33102(15) 0.0175(4) Uani 1 1 d . .
H16A H 0.523093 0.335824 0.384876 0.021 Uiso 1 1 calc R U
H16B H 0.471240 0.337432 0.257510 0.021 Uiso 1 1 calc R U
C17 C 0.52647(19) 0.49913(19) 0.31346(17) 0.0204(5) Uani 1 1 d . .
H17A H 0.464786 0.548295 0.275843 0.031 Uiso 1 1 calc R U
H17B H 0.601860 0.493324 0.266084 0.031 Uiso 1 1 calc R U
H17C H 0.548793 0.531811 0.387385 0.031 Uiso 1 1 calc R U

loop_
_atom_site_aniso_label
_atom_site_aniso_U_11
_atom_site_aniso_U_22
_atom_site_aniso_U_33
_atom_site_aniso_U_23
_atom_site_aniso_U_13
_atom_site_aniso_U_12
O1 0.0175(7) 0.0184(8) 0.0158(6) -0.0010(5) -0.0036(5) -0.0035(6)
O2 0.0253(8) 0.0172(9) 0.0172(6) -0.0033(6) -0.0060(6) -0.0017(6)
O3 0.0182(7) 0.0156(8) 0.0131(6) -0.0006(5) -0.0054(5) -0.0001(6)
C1 0.0187(10) 0.0169(12) 0.0241(10) -0.0024(8) 0.0002(8) 0.0034(9)
C2 0.0205(10) 0.0172(12) 0.0227(10) 0.0030(8) -0.0002(8) -0.0004(9)
C3 0.0176(9) 0.0149(12) 0.0167(8) -0.0019(8) -0.0036(8) 0.0017(9)
C4 0.0114(8) 0.0168(12) 0.0116(8) -0.0011(7) 0.0017(7) 0.0005(8)
C5 0.0137(9) 0.0180(11) 0.0147(8) -0.0023(8) 0.0012(7) -0.0011(9)
C6 0.0134(9) 0.0147(12) 0.0102(8) -0.0007(7) -0.0003(7) 0.0001(8)
C7 0.0137(9) 0.0145(11) 0.0129(8) -0.0003(7) -0.0028(7) -0.0010(9)
C8 0.0107(8) 0.0151(12) 0.0153(8) -0.0010(8) 0.0009(7) 0.0005(9)
C9 0.0133(9) 0.0192(12) 0.0139(8) -0.0007(8) -0.0002(7) 0.0000(9)
C10 0.0146(9) 0.0208(12) 0.0171(8) 0.0042(8) 0.0019(8) 0.0027(9)
C11 0.0164(9) 0.0148(12) 0.0222(9) 0.0018(9) 0.0031(8) 0.0012(9)
C12 0.0133(9) 0.0181(13) 0.0176(9) -0.0026(8) 0.0005(7) -0.0005(9)
C13 0.0123(9) 0.0161(12) 0.0143(8) -0.0007(7) 0.0019(8) 0.0013(8)
C14 0.0139(9) 0.0182(12) 0.0130(8) -0.0032(8) 0.0009(7) 0.0010(9)
C15 0.0120(9) 0.0153(11) 0.0103(7) 0.0002(7) -0.0010(7) 0.0004(8)
C16 0.0156(9) 0.0227(12) 0.0142(8) -0.0013(8) 0.0018(7) 0.0031(9)
C17 0.0155(9) 0.0270(13) 0.0187(8) 0.0013(9) 0.0017(8) -0.0031(9)

loop_
_atom_type_symbol
_atom_type_description
_atom_type_scat_dispersion_real
_atom_type_scat_dispersion_imag
_atom_type_scat_source
C C 0.0181 0.0091 'International Tables Vol C Tables 4.2.6.8 and 6.1.1.4'
H H 0.0000 0.0000 'International Tables Vol C Tables 4.2.6.8 and 6.1.1.4'
O O 0.0492 0.0322 'International Tables Vol C Tables 4.2.6.8 and 6.1.1.4'

loop_
_geom_angle_atom_site_label_1
_geom_angle_atom_site_label_2
_geom_angle_atom_site_label_3
_geom_angle
C15 O3 H3 109.5
C2 C1 C3 60.33(14)
C2 C1 H1A 117.7
C3 C1 H1A 117.7
C2 C1 H1B 117.7
C3 C1 H1B 117.7
H1A C1 H1B 114.9
C1 C2 C3 61.19(14)
C1 C2 H2A 117.6
C3 C2 H2A 117.6
C1 C2 H2B 117.6
C3 C2 H2B 117.6
H2A C2 H2B 114.8
C4 C3 C2 116.49(17)
C4 C3 C1 115.60(16)
C2 C3 C1 58.47(14)
C4 C3 H3A 117.7
C2 C3 H3A 117.7
C1 C3 H3A 117.7
O1 C4 C3 120.0(2)
O1 C4 C6 120.09(17)
C3 C4 C6 119.59(16)
C6 C5 H5A 109.5
C6 C5 H5B 109.5
H5A C5 H5B 109.5
C6 C5 H5C 109.5
H5A C5 H5C 109.5
H5B C5 H5C 109.5
C7 C6 C4 108.68(15)
C7 C6 C5 110.32(14)
C4 C6 C5 104.31(16)
C7 C6 C15 108.17(15)
C4 C6 C15 115.97(15)
C5 C6 C15 109.32(14)
C8 C7 C6 113.52(16)
C8 C7 H7A 108.9
C6 C7 H7A 108.9
C8 C7 H7B 108.9
C6 C7 H7B 108.9
H7A C7 H7B 107.7
C9 C8 C13 118.37(18)
C9 C8 C7 119.67(17)
C13 C8 C7 121.93(18)
C10 C9 C8 120.64(18)
C10 C9 H9 119.7
C8 C9 H9 119.7
C9 C10 C11 120.43(18)
C9 C10 H10 119.8
C11 C10 H10 119.8
C12 C11 C10 120.0(2)
C12 C11 H11 120.0
C10 C11 H11 120.0
C11 C12 C13 119.86(18)
C11 C12 H12 120.1
C13 C12 H12 120.1
C12 C13 C8 120.69(18)
C12 C13 C14 120.20(17)
C8 C13 C14 119.07(19)
O2 C14 C13 122.38(19)
O2 C14 C15 119.09(17)
C13 C14 C15 118.53(16)
O3 C15 C14 108.62(15)
O3 C15 C16 108.38(14)
C14 C15 C16 106.58(16)
O3 C15 C6 110.56(15)
C14 C15 C6 107.75(14)
C16 C15 C6 114.74(15)
C17 C16 C15 114.88(17)
C17 C16 H16A 108.5
C15 C16 H16A 108.5
C17 C16 H16B 108.5
C15 C16 H16B 108.5
H16A C16 H16B 107.5
C16 C17 H17A 109.5
C16 C17 H17B 109.5
H17A C17 H17B 109.5
C16 C17 H17C 109.5
H17A C17 H17C 109.5
H17B C17 H17C 109.5

loop_
_geom_bond_atom_site_label_1
_geom_bond_atom_site_label_2
_geom_bond_distance
O1 C4 1.224(2)
O2 C14 1.225(2)
O3 C15 1.419(2)
O3 H3 0.8200
C1 C2 1.482(3)
C1 C3 1.523(3)
C1 H1A 0.9700
C1 H1B 0.9700
C2 C3 1.511(3)
C2 H2A 0.9700
C2 H2B 0.9700
C3 C4 1.488(3)
C3 H3A 0.9800
C4 C6 1.534(3)
C5 C6 1.548(2)
C5 H5A 0.9600
C5 H5B 0.9600
C5 H5C 0.9600
C6 C7 1.532(2)
C6 C15 1.562(2)
C7 C8 1.508(3)
C7 H7A 0.9700
C7 H7B 0.9700
C8 C9 1.399(3)
C8 C13 1.405(3)
C9 C10 1.384(3)
C9 H9 0.9300
C10 C11 1.387(3)
C10 H10 0.9300
C11 C12 1.386(3)
C11 H11 0.9300
C12 C13 1.392(3)
C12 H12 0.9300
C13 C14 1.482(3)
C14 C15 1.533(3)
C15 C16 1.549(3)
C16 C17 1.524(3)
C16 H16A 0.9700
C16 H16B 0.9700
C17 H17A 0.9600
C17 H17B 0.9600
C17 H17C 0.9600
